data_7702663
loop_
_publ_author_name
'Yamamoto, Yasuhiro'
'Sugawara, Kenichiro'
'Han, Xiao-Hong'

_publ_section_title
;
 Novel single or double insertion of alkynes into rhodium-- and
 iridium--oxygen or --phosphorus atom bonds and transannular addition of
 1-alkynes between the rhodium atom and the ipso-carbon atom of the
 phosphorus ligand
;
_journal_issue 2
_journal_name_full 'Journal of the Chemical Society, Dalton Transactions'
_journal_page_first 195
_journal_paper_doi 10.1039/b104811m
_journal_year 2002
_chemical_formula_sum 'C38 H41 F6 Ir O3 P2'
_chemical_formula_weight 913.90
_space_group_IT_number 14
_space_group_name_Hall '-P 2yn'
_space_group_name_H-M_alt 'P 1 21/n 1'
_symmetry_cell_setting monoclinic
_symmetry_Int_Tables_number 14
_symmetry_space_group_name_H-M 'P 1 21/n 1'
_audit_creation_date 'Thu Jul 26 17:53:50 2001'
_audit_creation_method 'by teXsan'
_cell_angle_alpha 90
_cell_angle_beta 90.84(4)
_cell_angle_gamma 90
_cell_formula_units_Z 4
_cell_length_a 15.060(9)
_cell_length_b 13.360(8)
_cell_length_c 18.705(9)
_cell_measurement_reflns_used 25
_cell_measurement_temperature 300.2
_cell_measurement_theta_max 12.5
_cell_measurement_theta_min 12.4
_cell_volume 3763(4)
_computing_cell_refinement 'MSC/AFC Diffractometer Control'
_computing_data_collection 'MSC/AFC Diffractometer Control'
_computing_data_reduction 'teXsan Ver. 1.11'
_computing_publication_material 'teXsan Ver. 1.11'
_computing_structure_refinement 'teXsan Ver. 1.10'
_computing_structure_solution SIR92
_diffrn_measured_fraction_theta_full 0.9991
_diffrn_measured_fraction_theta_max 0.9991
_diffrn_measurement_device_type 'Rigaku AFC5S'
_diffrn_measurement_method \w-2\q
_diffrn_radiation_type 'Mo K\a'
_diffrn_radiation_wavelength 0.7107
_diffrn_reflns_av_R_equivalents 0.025
_diffrn_reflns_limit_h_max 17
_diffrn_reflns_limit_h_min 0
_diffrn_reflns_limit_k_max 15
_diffrn_reflns_limit_k_min 0
_diffrn_reflns_limit_l_max 22
_diffrn_reflns_limit_l_min -22
_diffrn_reflns_number 7222
_diffrn_reflns_theta_full 25.00
_diffrn_reflns_theta_max 25.00
_diffrn_standards_decay_% 0.72
_diffrn_standards_interval_count 150
_diffrn_standards_number 3
_exptl_absorpt_coefficient_mu 3.708
_exptl_absorpt_correction_T_max 0.999
_exptl_absorpt_correction_T_min 0.577
_exptl_absorpt_correction_type psi-scan
_exptl_absorpt_process_details '(North, Phillips & Mathews, 1968)'
_exptl_crystal_colour yellow
_exptl_crystal_density_diffrn 1.613
_exptl_crystal_density_method 'not measured'
_exptl_crystal_description prismatic
_exptl_crystal_size_max 0.700
_exptl_crystal_size_mid 0.400
_exptl_crystal_size_min 0.300
_refine_diff_density_max 0.65
_refine_diff_density_min -0.94
_refine_ls_extinction_method none
_refine_ls_goodness_of_fit_ref 1.978
_refine_ls_hydrogen_treatment noref
_refine_ls_number_parameters 451
_refine_ls_number_reflns 4500
_refine_ls_R_factor_gt 0.0441
_refine_ls_shift/su_max 0.0519
_refine_ls_structure_factor_coef Fsqd
_refine_ls_weighting_details 'w = 1/[\s^2^(Fo^2^) + (0.03000(Max(Fo^2^,0) + 2Fc^2^)/3)^2^]'
_refine_ls_weighting_scheme calc
_refine_ls_wR_factor_ref 0.1213
_reflns_number_gt 4500
_reflns_number_total 6628
_reflns_threshold_expression F^2^>2.0\s(F^2^)
_cod_data_source_file b104811m.txt
_cod_data_source_block afc5s.xtl_master_file_13a_[Cp*Ir(MDMPP-P,O)(=C(OMe)(CH2Ph)](PF6)
_cod_original_cell_volume 3763(3)
_cod_original_formula_sum 'C38 H41 F6 Ir O3 P2 '
_cod_database_code 7702663

loop_
_symmetry_equiv_pos_as_xyz
x,y,z
1/2-x,1/2+y,1/2-z
-x,-y,-z
1/2+x,1/2-y,1/2+z

loop_
_atom_site_label
_atom_site_type_symbol
_atom_site_fract_x
_atom_site_fract_y
_atom_site_fract_z
_atom_site_U_iso_or_equiv
_atom_site_adp_type
_atom_site_occupancy
_atom_site_calc_flag
Ir(1) Ir 0.55516(3) 0.27566(4) 0.28802(2) 0.0440(1) Uani 1.00 d
P(1) P 0.5579(2) 0.3470(2) 0.1762(2) 0.0399(8) Uani 1.00 d
P(2) P 0.1468(2) 0.3728(3) 0.1461(2) 0.066(1) Uani 1.00 d
F(1) F 0.080(1) 0.438(1) 0.1057(9) 0.223(8) Uani 1.00 d
F(2) F 0.2095(10) 0.303(2) 0.1803(8) 0.256(9) Uani 1.00 d
F(3) F 0.0897(9) 0.2860(9) 0.1242(8) 0.193(7) Uani 1.00 d
F(4) F 0.193(1) 0.471(1) 0.1585(9) 0.246(8) Uani 1.00 d
F(5) F 0.1975(8) 0.3602(9) 0.0749(6) 0.160(5) Uani 1.00 d
F(6) F 0.0944(10) 0.3886(9) 0.2149(6) 0.193(6) Uani 1.00 d
O(1) O 0.6542(6) 0.4103(7) 0.0445(5) 0.070(3) Uani 1.00 d
O(2) O 0.6935(5) 0.2720(6) 0.2743(4) 0.055(2) Uani 1.00 d
O(3) O 0.4959(5) 0.4488(7) 0.3583(4) 0.065(3) Uani 1.00 d
C(1) C 0.4538(9) 0.1518(9) 0.2673(7) 0.061(4) Uani 1.00 d
C(2) C 0.5360(10) 0.1078(10) 0.2852(8) 0.069(5) Uani 1.00 d
C(3) C 0.562(1) 0.1393(10) 0.3576(8) 0.073(5) Uani 1.00 d
C(4) C 0.4926(10) 0.202(1) 0.3818(7) 0.070(5) Uani 1.00 d
C(5) C 0.4276(8) 0.215(1) 0.3249(7) 0.065(4) Uani 1.00 d
C(6) C 0.3947(9) 0.130(1) 0.2033(7) 0.080(5) Uani 1.00 d
C(7) C 0.587(1) 0.036(1) 0.2425(10) 0.104(7) Uani 1.00 d
C(8) C 0.641(1) 0.107(1) 0.3968(9) 0.112(7) Uani 1.00 d
C(9) C 0.486(1) 0.243(1) 0.4563(7) 0.099(6) Uani 1.00 d
C(10) C 0.3396(10) 0.268(1) 0.3336(8) 0.095(6) Uani 1.00 d
C(11) C 0.5145(8) 0.4743(9) 0.1749(6) 0.052(4) Uani 1.00 d
C(12) C 0.4289(9) 0.4895(10) 0.2008(6) 0.062(4) Uani 1.00 d
C(13) C 0.395(1) 0.587(1) 0.2077(7) 0.087(6) Uani 1.00 d
C(14) C 0.448(2) 0.668(1) 0.1882(9) 0.109(8) Uani 1.00 d
C(15) C 0.531(1) 0.652(1) 0.1611(9) 0.095(7) Uani 1.00 d
C(16) C 0.5654(10) 0.5558(10) 0.1542(7) 0.070(5) Uani 1.00 d
C(17) C 0.5067(7) 0.2795(9) 0.1002(5) 0.043(3) Uani 1.00 d
C(18) C 0.4276(8) 0.3107(9) 0.0684(6) 0.055(4) Uani 1.00 d
C(19) C 0.3925(9) 0.256(1) 0.0112(7) 0.072(5) Uani 1.00 d
C(20) C 0.438(1) 0.172(1) -0.0127(7) 0.076(5) Uani 1.00 d
C(21) C 0.5160(9) 0.144(1) 0.0174(8) 0.071(5) Uani 1.00 d
C(22) C 0.5499(8) 0.1957(9) 0.0727(7) 0.062(4) Uani 1.00 d
C(23) C 0.6756(7) 0.3450(8) 0.1583(6) 0.046(3) Uani 1.00 d
C(24) C 0.7121(8) 0.3717(9) 0.0918(7) 0.052(4) Uani 1.00 d
C(25) C 0.7999(9) 0.358(1) 0.0797(8) 0.070(5) Uani 1.00 d
C(26) C 0.8512(8) 0.319(1) 0.1331(9) 0.073(5) Uani 1.00 d
C(27) C 0.8192(8) 0.2913(9) 0.1988(8) 0.064(4) Uani 1.00 d
C(28) C 0.7275(7) 0.3021(8) 0.2128(7) 0.047(4) Uani 1.00 d
C(29) C 0.683(1) 0.427(1) -0.0252(7) 0.104(7) Uani 1.00 d
C(30) C 0.5661(8) 0.4105(9) 0.3295(6) 0.052(4) Uani 1.00 d
C(31) C 0.490(1) 0.550(1) 0.3874(9) 0.100(6) Uani 1.00 d
C(32) C 0.6525(8) 0.4745(9) 0.3329(7) 0.059(4) Uani 1.00 d
C(33) C 0.6896(8) 0.4826(9) 0.4102(6) 0.052(4) Uani 1.00 d
C(34) C 0.6942(8) 0.4004(9) 0.4550(8) 0.063(4) Uani 1.00 d
C(35) C 0.7271(9) 0.413(1) 0.5242(8) 0.081(6) Uani 1.00 d
C(36) C 0.7547(9) 0.503(1) 0.5481(8) 0.077(5) Uani 1.00 d
C(37) C 0.7510(9) 0.583(1) 0.5041(8) 0.069(5) Uani 1.00 d
C(38) C 0.7196(8) 0.5748(9) 0.4356(7) 0.061(4) Uani 1.00 d
H(1) H 0.3789 0.1884 0.1781 0.0920 Uiso 1.00 calc
H(2) H 0.4232 0.0840 0.1715 0.0920 Uiso 1.00 calc
H(3) H 0.3397 0.0972 0.2182 0.0920 Uiso 1.00 calc
H(4) H 0.5550 -0.0241 0.2323 0.1141 Uiso 1.00 calc
H(5) H 0.6033 0.0650 0.1966 0.1141 Uiso 1.00 calc
H(6) H 0.6428 0.0169 0.2655 0.1141 Uiso 1.00 calc
H(7) H 0.6415 0.0355 0.4033 0.1260 Uiso 1.00 calc
H(8) H 0.6942 0.1239 0.3708 0.1260 Uiso 1.00 calc
H(9) H 0.6461 0.1374 0.4429 0.1260 Uiso 1.00 calc
H(10) H 0.5353 0.2851 0.4675 0.1086 Uiso 1.00 calc
H(11) H 0.4326 0.2837 0.4603 0.1086 Uiso 1.00 calc
H(12) H 0.4826 0.1910 0.4905 0.1086 Uiso 1.00 calc
H(13) H 0.3462 0.3359 0.3491 0.1046 Uiso 1.00 calc
H(14) H 0.3060 0.2685 0.2893 0.1046 Uiso 1.00 calc
H(15) H 0.3027 0.2344 0.3685 0.1046 Uiso 1.00 calc
H(16) H 0.3919 0.4328 0.2146 0.0758 Uiso 1.00 calc
H(17) H 0.3365 0.6025 0.2252 0.1054 Uiso 1.00 calc
H(18) H 0.4310 0.7372 0.1924 0.1276 Uiso 1.00 calc
H(19) H 0.5700 0.7117 0.1454 0.1194 Uiso 1.00 calc
H(20) H 0.6254 0.5462 0.1332 0.0853 Uiso 1.00 calc
H(21) H 0.3961 0.3691 0.0853 0.0644 Uiso 1.00 calc
H(22) H 0.3367 0.2769 -0.0133 0.0872 Uiso 1.00 calc
H(23) H 0.4111 0.1345 -0.0541 0.0875 Uiso 1.00 calc
H(24) H 0.5463 0.0845 -0.0024 0.0855 Uiso 1.00 calc
H(25) H 0.6061 0.1730 0.0918 0.0762 Uiso 1.00 calc
H(26) H 0.8269 0.3753 0.0333 0.0848 Uiso 1.00 calc
H(27) H 0.9151 0.3121 0.1270 0.0874 Uiso 1.00 calc
H(28) H 0.8594 0.2634 0.2367 0.0767 Uiso 1.00 calc
H(29) H 0.7028 0.3645 -0.0471 0.1184 Uiso 1.00 calc
H(30) H 0.6372 0.4534 -0.0558 0.1184 Uiso 1.00 calc
H(31) H 0.7328 0.4719 -0.0267 0.1184 Uiso 1.00 calc
H(32) H 0.5317 0.5630 0.4251 0.1097 Uiso 1.00 calc
H(33) H 0.5008 0.6009 0.3504 0.1097 Uiso 1.00 calc
H(34) H 0.4313 0.5649 0.4052 0.1097 Uiso 1.00 calc
H(35) H 0.6965 0.4438 0.3013 0.0674 Uiso 1.00 calc
H(36) H 0.6402 0.5395 0.3129 0.0674 Uiso 1.00 calc
H(37) H 0.6748 0.3337 0.4373 0.0770 Uiso 1.00 calc
H(38) H 0.7298 0.3554 0.5561 0.1007 Uiso 1.00 calc
H(39) H 0.7767 0.5111 0.5973 0.0911 Uiso 1.00 calc
H(40) H 0.7720 0.6477 0.5230 0.0815 Uiso 1.00 calc
H(41) H 0.7186 0.6322 0.4054 0.0718 Uiso 1.00 calc

loop_
_atom_site_aniso_label
_atom_site_aniso_U_11
_atom_site_aniso_U_22
_atom_site_aniso_U_33
_atom_site_aniso_U_12
_atom_site_aniso_U_13
_atom_site_aniso_U_23
Ir(1) 0.0432(2) 0.0446(3) 0.0442(3) -0.0010(3) -0.0009(2) 0.0112(3)
P(1) 0.038(2) 0.039(2) 0.043(2) 0.000(1) 0.003(1) 0.007(1)
P(2) 0.053(2) 0.072(3) 0.074(3) -0.003(2) 0.007(2) -0.009(2)
F(1) 0.21(2) 0.20(2) 0.26(2) 0.10(1) 0.00(1) 0.06(1)
F(2) 0.18(1) 0.40(3) 0.18(1) 0.16(2) -0.06(1) 0.05(1)
F(3) 0.18(1) 0.14(1) 0.26(2) -0.075(10) 0.04(1) -0.08(1)
F(4) 0.29(2) 0.22(2) 0.23(2) -0.18(2) 0.11(1) -0.11(1)
F(5) 0.18(1) 0.15(1) 0.15(1) -0.007(8) 0.098(9) -0.012(8)
F(6) 0.30(2) 0.130(10) 0.15(1) 0.00(1) 0.14(1) -0.014(8)
O(1) 0.081(7) 0.077(7) 0.053(6) -0.009(5) 0.015(5) 0.012(5)
O(2) 0.046(4) 0.056(5) 0.064(5) 0.012(4) -0.004(4) 0.007(5)
O(3) 0.059(6) 0.076(7) 0.060(6) 0.013(5) -0.005(4) -0.016(5)
C(1) 0.081(10) 0.050(8) 0.051(8) -0.028(7) 0.000(7) 0.017(6)
C(2) 0.10(1) 0.045(8) 0.066(9) -0.007(8) -0.006(9) 0.023(7)
C(3) 0.10(1) 0.049(9) 0.07(1) -0.004(8) -0.013(9) 0.034(7)
C(4) 0.081(10) 0.09(1) 0.043(7) -0.039(8) 0.001(7) 0.021(7)
C(5) 0.057(8) 0.08(1) 0.056(8) -0.023(8) 0.005(6) 0.026(8)
C(6) 0.08(1) 0.09(1) 0.071(10) -0.035(9) 0.005(8) 0.011(8)
C(7) 0.14(2) 0.036(9) 0.14(2) 0.012(9) -0.01(1) 0.003(9)
C(8) 0.14(2) 0.08(1) 0.12(1) 0.01(1) -0.05(1) 0.04(1)
C(9) 0.10(1) 0.15(2) 0.050(8) -0.05(1) 0.007(8) 0.021(9)
C(10) 0.062(9) 0.14(2) 0.08(1) -0.035(10) 0.016(8) 0.00(1)
C(11) 0.057(8) 0.052(8) 0.046(7) 0.009(6) -0.010(6) 0.001(6)
C(12) 0.076(10) 0.064(9) 0.046(8) 0.020(7) -0.013(7) -0.001(6)
C(13) 0.10(1) 0.09(1) 0.064(10) 0.06(1) -0.018(9) -0.015(9)
C(14) 0.21(2) 0.05(1) 0.06(1) 0.04(1) -0.03(1) -0.009(8)
C(15) 0.16(2) 0.05(1) 0.07(1) 0.00(1) -0.01(1) -0.002(8)
C(16) 0.10(1) 0.043(8) 0.062(9) -0.013(8) -0.002(8) 0.006(7)
C(17) 0.041(6) 0.045(7) 0.043(6) -0.006(6) 0.002(5) 0.005(6)
C(18) 0.055(8) 0.053(8) 0.056(8) 0.009(6) 0.009(6) 0.012(6)
C(19) 0.076(9) 0.08(1) 0.059(8) -0.017(8) -0.024(7) 0.009(8)
C(20) 0.09(1) 0.07(1) 0.065(9) -0.021(9) 0.008(8) -0.016(8)
C(21) 0.070(10) 0.064(9) 0.08(1) -0.004(8) 0.003(8) -0.023(8)
C(22) 0.055(8) 0.054(9) 0.078(10) 0.005(6) 0.007(7) -0.002(7)
C(23) 0.040(6) 0.042(7) 0.058(7) -0.004(5) 0.008(6) -0.003(6)
C(24) 0.051(8) 0.044(7) 0.062(8) -0.015(6) 0.022(6) -0.005(6)
C(25) 0.058(9) 0.067(10) 0.08(1) -0.008(7) 0.020(8) -0.016(8)
C(26) 0.044(8) 0.067(9) 0.11(1) -0.012(7) 0.039(8) -0.038(9)
C(27) 0.037(7) 0.056(9) 0.10(1) 0.011(6) -0.015(7) -0.026(7)
C(28) 0.038(6) 0.038(7) 0.066(8) 0.001(5) -0.002(6) -0.007(6)
C(29) 0.16(2) 0.10(1) 0.053(10) 0.02(1) 0.04(1) 0.012(9)
C(30) 0.061(8) 0.066(9) 0.028(6) 0.013(7) -0.004(6) 0.011(6)
C(31) 0.09(1) 0.10(1) 0.12(1) 0.034(10) -0.016(10) -0.05(1)
C(32) 0.066(9) 0.043(7) 0.070(9) -0.002(6) 0.014(7) 0.005(6)
C(33) 0.048(7) 0.054(8) 0.054(8) 0.001(6) 0.003(6) 0.006(6)
C(34) 0.053(8) 0.052(8) 0.08(1) 0.001(6) -0.003(7) 0.012(7)
C(35) 0.063(10) 0.11(1) 0.07(1) 0.013(9) -0.003(8) 0.039(10)
C(36) 0.061(9) 0.10(1) 0.07(1) -0.005(9) -0.012(8) -0.011(10)
C(37) 0.063(9) 0.08(1) 0.068(10) -0.012(7) -0.009(7) -0.005(8)
C(38) 0.071(9) 0.046(8) 0.067(9) -0.008(7) 0.001(7) 0.009(7)

loop_
_atom_type_symbol
_atom_type_description
_atom_type_scat_dispersion_real
_atom_type_scat_dispersion_imag
_atom_type_scat_source
C C 0.003 0.002
;International Tables for Crystallography
(1992, Vol. C, Tables 4.2.6.8 and 6.1.1.1)
;
H H 0.000 0.000
;International Tables for Crystallography
(1992, Vol. C, Table 6.1.1.2)
;
O O 0.011 0.006
;International Tables for Crystallography
(1992, Vol. C, Tables 4.2.6.8 and 6.1.1.1)
;
P P 0.102 0.094
;International Tables for Crystallography
(1992, Vol. C, Tables 4.2.6.8 and 6.1.1.1)
;
F F 0.017 0.010
;International Tables for Crystallography
(1992, Vol. C, Tables 4.2.6.8 and 6.1.1.1)
;
Ir Ir -1.444 7.990
;International Tables for Crystallography
(1992, Vol. C, Tables 4.2.6.8 and 6.1.1.1)
;

loop_
_geom_angle_atom_site_label_1
_geom_angle_atom_site_label_2
_geom_angle_atom_site_label_3
_geom_angle
_geom_angle_site_symmetry_3
_geom_angle_publ_flag
P(1) Ir(1) O(2) 82.4(2) 0_555 yes
P(1) Ir(1) C(1) 99.6(3) 0_555 yes
P(1) Ir(1) C(2) 113.2(4) 0_555 yes
P(1) Ir(1) C(3) 149.8(4) 0_555 yes
P(1) Ir(1) C(4) 155.7(4) 0_555 yes
P(1) Ir(1) C(5) 117.6(3) 0_555 yes
P(1) Ir(1) C(30) 88.7(3) 0_555 yes
O(2) Ir(1) C(1) 128.6(4) 0_555 yes
O(2) Ir(1) C(2) 95.8(4) 0_555 yes
O(2) Ir(1) C(3) 91.0(5) 0_555 yes
O(2) Ir(1) C(4) 121.0(5) 0_555 yes
O(2) Ir(1) C(5) 154.1(4) 0_555 yes
O(2) Ir(1) C(30) 89.5(4) 0_555 yes
C(1) Ir(1) C(2) 36.1(4) 0_555 yes
C(1) Ir(1) C(3) 62.1(5) 0_555 yes
C(1) Ir(1) C(4) 61.6(5) 0_555 yes
C(1) Ir(1) C(5) 37.2(4) 0_555 yes
C(1) Ir(1) C(30) 141.6(5) 0_555 yes
C(2) Ir(1) C(3) 38.0(5) 0_555 yes
C(2) Ir(1) C(4) 61.7(5) 0_555 yes
C(2) Ir(1) C(5) 62.2(5) 0_555 yes
C(2) Ir(1) C(30) 158.0(5) 0_555 yes
C(3) Ir(1) C(4) 36.8(5) 0_555 yes
C(3) Ir(1) C(5) 63.3(5) 0_555 yes
C(3) Ir(1) C(30) 120.9(5) 0_555 yes
C(4) Ir(1) C(5) 38.1(4) 0_555 yes
C(4) Ir(1) C(30) 97.4(5) 0_555 yes
C(5) Ir(1) C(30) 106.3(5) 0_555 yes
Ir(1) P(1) C(11) 112.8(4) 0_555 yes
Ir(1) P(1) C(17) 119.1(4) 0_555 yes
Ir(1) P(1) C(23) 101.1(4) 0_555 yes
C(11) P(1) C(17) 107.5(5) 0_555 yes
C(11) P(1) C(23) 111.3(5) 0_555 yes
C(17) P(1) C(23) 104.5(5) 0_555 yes
F(1) P(2) F(2) 174(1) 0_555 yes
F(1) P(2) F(3) 86.2(9) 0_555 yes
F(1) P(2) F(4) 83.2(10) 0_555 yes
F(1) P(2) F(5) 88.1(8) 0_555 yes
F(1) P(2) F(6) 89.6(8) 0_555 yes
F(2) P(2) F(3) 89.6(10) 0_555 yes
F(2) P(2) F(4) 100(1) 0_555 yes
F(2) P(2) F(5) 89.1(8) 0_555 yes
F(2) P(2) F(6) 93.3(9) 0_555 yes
F(3) P(2) F(4) 169(1) 0_555 yes
F(3) P(2) F(5) 88.2(7) 0_555 yes
F(3) P(2) F(6) 92.0(7) 0_555 yes
F(4) P(2) F(5) 89.6(7) 0_555 yes
F(4) P(2) F(6) 89.7(7) 0_555 yes
F(5) P(2) F(6) 177.6(8) 0_555 yes
C(24) O(1) C(29) 117(1) 0_555 yes
Ir(1) O(2) C(28) 119.6(7) 0_555 yes
C(30) O(3) C(31) 125(1) 0_555 yes
Ir(1) C(1) C(2) 71.2(7) 0_555 yes
Ir(1) C(1) C(5) 68.5(7) 0_555 yes
Ir(1) C(1) C(6) 131.4(8) 0_555 yes
C(2) C(1) C(5) 108(1) 0_555 yes
C(2) C(1) C(6) 127(1) 0_555 yes
C(5) C(1) C(6) 123(1) 0_555 yes
Ir(1) C(2) C(1) 72.7(7) 0_555 yes
Ir(1) C(2) C(3) 70.2(7) 0_555 yes
Ir(1) C(2) C(7) 126(1) 0_555 yes
C(1) C(2) C(3) 108(1) 0_555 yes
C(1) C(2) C(7) 127(1) 0_555 yes
C(3) C(2) C(7) 123(1) 0_555 yes
Ir(1) C(3) C(2) 71.8(7) 0_555 yes
Ir(1) C(3) C(4) 71.3(7) 0_555 yes
Ir(1) C(3) C(8) 124(1) 0_555 yes
C(2) C(3) C(4) 106(1) 0_555 yes
C(2) C(3) C(8) 125(1) 0_555 yes
C(4) C(3) C(8) 128(1) 0_555 yes
Ir(1) C(4) C(3) 71.9(7) 0_555 yes
Ir(1) C(4) C(5) 69.9(6) 0_555 yes
Ir(1) C(4) C(9) 127.0(9) 0_555 yes
C(3) C(4) C(5) 109(1) 0_555 yes
C(3) C(4) C(9) 125(1) 0_555 yes
C(5) C(4) C(9) 125(1) 0_555 yes
Ir(1) C(5) C(1) 74.4(7) 0_555 yes
Ir(1) C(5) C(4) 72.1(7) 0_555 yes
Ir(1) C(5) C(10) 129.4(10) 0_555 yes
C(1) C(5) C(4) 106(1) 0_555 yes
C(1) C(5) C(10) 127(1) 0_555 yes
C(4) C(5) C(10) 124(1) 0_555 yes
C(1) C(6) H(1) 112.1 0_555 no
C(1) C(6) H(2) 110.6 0_555 no
C(1) C(6) H(3) 110.5 0_555 no
H(1) C(6) H(2) 109.4 0_555 no
H(1) C(6) H(3) 107.6 0_555 no
H(2) C(6) H(3) 106.2 0_555 no
C(2) C(7) H(4) 113.3 0_555 no
C(2) C(7) H(5) 111.5 0_555 no
C(2) C(7) H(6) 112.7 0_555 no
H(4) C(7) H(5) 106.9 0_555 no
H(4) C(7) H(6) 106.7 0_555 no
H(5) C(7) H(6) 105.2 0_555 no
C(3) C(8) H(7) 111.0 0_555 no
C(3) C(8) H(8) 110.8 0_555 no
C(3) C(8) H(9) 112.2 0_555 no
H(7) C(8) H(8) 107.1 0_555 no
H(7) C(8) H(9) 108.0 0_555 no
H(8) C(8) H(9) 107.5 0_555 no
C(4) C(9) H(10) 110.7 0_555 no
C(4) C(9) H(11) 110.3 0_555 no
C(4) C(9) H(12) 111.1 0_555 no
H(10) C(9) H(11) 107.3 0_555 no
H(10) C(9) H(12) 109.2 0_555 no
H(11) C(9) H(12) 108.1 0_555 no
C(5) C(10) H(13) 112.6 0_555 no
C(5) C(10) H(14) 111.3 0_555 no
C(5) C(10) H(15) 111.8 0_555 no
H(13) C(10) H(14) 107.4 0_555 no
H(13) C(10) H(15) 106.8 0_555 no
H(14) C(10) H(15) 106.5 0_555 no
P(1) C(11) C(12) 117.6(10) 0_555 yes
P(1) C(11) C(16) 122(1) 0_555 yes
C(12) C(11) C(16) 119(1) 0_555 yes
C(11) C(12) C(13) 120(1) 0_555 yes
C(11) C(12) H(16) 120.7 0_555 no
C(13) C(12) H(16) 119.1 0_555 no
C(12) C(13) C(14) 118(1) 0_555 yes
C(12) C(13) H(17) 124.2 0_555 no
C(14) C(13) H(17) 116.8 0_555 no
C(13) C(14) C(15) 120(1) 0_555 yes
C(13) C(14) H(18) 124.5 0_555 no
C(15) C(14) H(18) 115.0 0_555 no
C(14) C(15) C(16) 120(1) 0_555 yes
C(14) C(15) H(19) 120.8 0_555 no
C(16) C(15) H(19) 118.3 0_555 no
C(11) C(16) C(15) 119(1) 0_555 yes
C(11) C(16) H(20) 120.9 0_555 no
C(15) C(16) H(20) 119.5 0_555 no
P(1) C(17) C(18) 122.1(9) 0_555 yes
P(1) C(17) C(22) 118.9(9) 0_555 yes
C(18) C(17) C(22) 119(1) 0_555 yes
C(17) C(18) C(19) 119(1) 0_555 yes
C(17) C(18) H(21) 121.5 0_555 no
C(19) C(18) H(21) 119.3 0_555 no
C(18) C(19) C(20) 119(1) 0_555 yes
C(18) C(19) H(22) 121.3 0_555 no
C(20) C(19) H(22) 119.5 0_555 no
C(19) C(20) C(21) 121(1) 0_555 yes
C(19) C(20) H(23) 117.6 0_555 no
C(21) C(20) H(23) 121.0 0_555 no
C(20) C(21) C(22) 119(1) 0_555 yes
C(20) C(21) H(24) 118.2 0_555 no
C(22) C(21) H(24) 122.1 0_555 no
C(17) C(22) C(21) 121(1) 0_555 yes
C(17) C(22) H(25) 121.9 0_555 no
C(21) C(22) H(25) 116.5 0_555 no
P(1) C(23) C(24) 123.6(9) 0_555 yes
P(1) C(23) C(28) 114.2(8) 0_555 yes
C(24) C(23) C(28) 121(1) 0_555 yes
O(1) C(24) C(23) 114(1) 0_555 yes
O(1) C(24) C(25) 124(1) 0_555 yes
C(23) C(24) C(25) 120(1) 0_555 yes
C(24) C(25) C(26) 118(1) 0_555 yes
C(24) C(25) H(26) 121.7 0_555 no
C(26) C(25) H(26) 119.9 0_555 no
C(25) C(26) C(27) 123(1) 0_555 yes
C(25) C(26) H(27) 120.2 0_555 no
C(27) C(26) H(27) 115.9 0_555 no
C(26) C(27) C(28) 119(1) 0_555 yes
C(26) C(27) H(28) 121.3 0_555 no
C(28) C(27) H(28) 119.3 0_555 no
O(2) C(28) C(23) 122.5(10) 0_555 yes
O(2) C(28) C(27) 121(1) 0_555 yes
C(23) C(28) C(27) 116(1) 0_555 yes
O(1) C(29) H(29) 111.2 0_555 no
O(1) C(29) H(30) 112.3 0_555 no
O(1) C(29) H(31) 112.3 0_555 no
H(29) C(29) H(30) 106.6 0_555 no
H(29) C(29) H(31) 106.7 0_555 no
H(30) C(29) H(31) 107.4 0_555 no
Ir(1) C(30) O(3) 117.3(9) 0_555 yes
Ir(1) C(30) C(32) 125.7(8) 0_555 yes
O(3) C(30) C(32) 116(1) 0_555 yes
O(3) C(31) H(32) 113.4 0_555 no
O(3) C(31) H(33) 111.3 0_555 no
O(3) C(31) H(34) 112.4 0_555 no
H(32) C(31) H(33) 106.1 0_555 no
H(32) C(31) H(34) 107.7 0_555 no
H(33) C(31) H(34) 105.4 0_555 no
C(30) C(32) C(33) 111.5(9) 0_555 yes
C(30) C(32) H(35) 108.4 0_555 no
C(30) C(32) H(36) 108.9 0_555 no
C(33) C(32) H(35) 110.7 0_555 no
C(33) C(32) H(36) 111.4 0_555 no
H(35) C(32) H(36) 105.7 0_555 no
C(32) C(33) C(34) 121(1) 0_555 yes
C(32) C(33) C(38) 119(1) 0_555 yes
C(34) C(33) C(38) 118(1) 0_555 yes
C(33) C(34) C(35) 118(1) 0_555 yes
C(33) C(34) H(37) 119.8 0_555 no
C(35) C(34) H(37) 121.3 0_555 no
C(34) C(35) C(36) 121(1) 0_555 yes
C(34) C(35) H(38) 119.0 0_555 no
C(36) C(35) H(38) 119.6 0_555 no
C(35) C(36) C(37) 119(1) 0_555 yes
C(35) C(36) H(39) 120.7 0_555 no
C(37) C(36) H(39) 119.7 0_555 no
C(36) C(37) C(38) 121(1) 0_555 yes
C(36) C(37) H(40) 117.9 0_555 no
C(38) C(37) H(40) 120.5 0_555 no
C(33) C(38) C(37) 119(1) 0_555 yes
C(33) C(38) H(41) 120.4 0_555 no
C(37) C(38) H(41) 119.9 0_555 no

loop_
_geom_bond_atom_site_label_1
_geom_bond_atom_site_label_2
_geom_bond_distance
_geom_bond_publ_flag
Ir(1) P(1) 2.300(3) yes
Ir(1) O(2) 2.103(7) yes
Ir(1) C(1) 2.28(1) yes
Ir(1) C(2) 2.26(1) yes
Ir(1) C(3) 2.24(1) yes
Ir(1) C(4) 2.23(1) yes
Ir(1) C(5) 2.20(1) yes
Ir(1) C(30) 1.97(1) yes
P(1) C(11) 1.82(1) yes
P(1) C(17) 1.84(1) yes
P(1) C(23) 1.81(1) yes
P(2) F(1) 1.53(1) yes
P(2) F(2) 1.46(1) yes
P(2) F(3) 1.50(1) yes
P(2) F(4) 1.50(1) yes
P(2) F(5) 1.555(10) yes
P(2) F(6) 1.534(10) yes
O(1) C(24) 1.34(1) yes
O(1) C(29) 1.40(1) yes
O(2) C(28) 1.33(1) yes
O(3) C(30) 1.30(1) yes
O(3) C(31) 1.46(2) yes
C(1) C(2) 1.41(2) yes
C(1) C(5) 1.43(2) yes
C(1) C(6) 1.51(2) yes
C(2) C(3) 1.46(2) yes
C(2) C(7) 1.47(2) yes
C(3) C(4) 1.41(2) yes
C(3) C(8) 1.46(2) yes
C(4) C(5) 1.45(2) yes
C(4) C(9) 1.50(2) yes
C(5) C(10) 1.51(2) yes
C(6) H(1) 0.941 no
C(6) H(2) 0.959 no
C(6) H(3) 0.980 no
C(7) H(4) 0.956 no
C(7) H(5) 0.975 no
C(7) H(6) 0.978 no
C(8) H(7) 0.961 no
C(8) H(8) 0.967 no
C(8) H(9) 0.956 no
C(9) H(10) 0.956 no
C(9) H(11) 0.969 no
C(9) H(12) 0.947 no
C(10) H(13) 0.961 no
C(10) H(14) 0.964 no
C(10) H(15) 0.972 no
C(11) C(12) 1.40(2) yes
C(11) C(16) 1.39(2) yes
C(12) C(13) 1.40(2) yes
C(12) H(16) 0.978 no
C(13) C(14) 1.40(2) yes
C(13) H(17) 0.969 no
C(14) C(15) 1.37(2) yes
C(14) H(18) 0.967 no
C(15) C(16) 1.39(2) yes
C(15) H(19) 1.031 no
C(16) H(20) 0.999 no
C(17) C(18) 1.39(1) yes
C(17) C(22) 1.40(2) yes
C(18) C(19) 1.39(2) yes
C(18) H(21) 0.969 no
C(19) C(20) 1.39(2) yes
C(19) H(22) 0.989 no
C(20) C(21) 1.35(2) yes
C(20) H(23) 1.003 no
C(21) C(22) 1.34(2) yes
C(21) H(24) 0.988 no
C(22) H(25) 0.962 no
C(23) C(24) 1.41(1) yes
C(23) C(28) 1.40(1) yes
C(24) C(25) 1.36(2) yes
C(25) C(26) 1.35(2) yes
C(25) H(26) 0.993 no
C(26) C(27) 1.38(2) yes
C(26) H(27) 0.975 no
C(27) C(28) 1.42(2) yes
C(27) H(28) 0.998 no
C(29) H(29) 0.972 no
C(29) H(30) 0.964 no
C(29) H(31) 0.962 no
C(30) C(32) 1.56(2) yes
C(31) H(32) 0.956 no
C(31) H(33) 0.985 no
C(31) H(34) 0.966 no
C(32) C(33) 1.55(2) yes
C(32) H(35) 0.984 no
C(32) H(36) 0.962 no
C(33) C(34) 1.38(2) yes
C(33) C(38) 1.39(2) yes
C(34) C(35) 1.39(2) yes
C(34) H(37) 0.994 no
C(35) C(36) 1.34(2) yes
C(35) H(38) 0.975 no
C(36) C(37) 1.35(2) yes
C(36) H(39) 0.979 no
C(37) C(38) 1.36(2) yes
C(37) H(40) 0.988 no
C(38) H(41) 0.952 no

loop_
_geom_contact_atom_site_label_1
_geom_contact_atom_site_label_2
_geom_contact_distance
_geom_contact_site_symmetry_2
F(1) C(3) 3.51(2) 2_555
F(1) C(2) 3.53(2) 2_555
F(2) C(10) 3.48(2) .
F(3) C(31) 3.38(2) 2_545
F(3) C(9) 3.51(2) 4_454
F(4) C(29) 3.42(2) 3_665
F(4) C(13) 3.52(2) .
F(4) C(1) 3.57(2) 2_555
F(5) C(8) 3.45(2) 4_454
F(5) C(19) 3.47(2) .
F(5) C(29) 3.50(2) 3_665
F(5) C(18) 3.53(2) .
F(6) C(7) 3.47(2) 2_555
F(6) C(14) 3.53(2) 2_545
F(6) C(2) 3.53(2) 2_555
F(6) C(6) 3.57(2) 2_555
C(8) C(25) 3.47(2) 2_645
C(19) C(35) 3.38(2) 4_454
C(20) C(35) 3.45(2) 4_454

loop_
_geom_torsion_atom_site_label_1
_geom_torsion_atom_site_label_2
_geom_torsion_atom_site_label_3
_geom_torsion_atom_site_label_4
_geom_torsion
_geom_torsion_site_symmetry_1
_geom_torsion_site_symmetry_2
_geom_torsion_site_symmetry_3
_geom_torsion_site_symmetry_4
_geom_torsion_publ_flag
Ir(1) P(1) C(11) C(12) -55.4(10) 0_555 19_1 5_555 55_5 yes
Ir(1) P(1) C(11) C(16) 119.9(10) 0_555 19_1 5_555 55_5 yes
Ir(1) P(1) C(17) C(18) 108.0(9) 0_555 19_1 5_555 55_5 yes
Ir(1) P(1) C(17) C(22) -73.4(9) 0_555 19_1 5_555 55_5 yes
Ir(1) P(1) C(23) C(24) 173.1(9) 0_555 19_1 5_555 55_5 yes
Ir(1) P(1) C(23) C(28) 1.2(9) 0_555 19_1 5_555 55_5 yes
Ir(1) O(2) C(28) C(23) 5(1) 0_555 19_1 5_555 55_5 yes
Ir(1) O(2) C(28) C(27) -173.6(8) 0_555 19_1 5_555 55_5 yes
Ir(1) C(1) C(2) C(3) 61.4(9) 0_555 19_1 5_555 55_5 yes
Ir(1) C(1) C(2) C(7) -122(1) 0_555 19_1 5_555 55_5 yes
Ir(1) C(1) C(5) C(4) -65.2(8) 0_555 19_1 5_555 55_5 yes
Ir(1) C(1) C(5) C(10) 128(1) 0_555 19_1 5_555 55_5 yes
Ir(1) C(2) C(1) C(5) -58.4(8) 0_555 19_1 5_555 55_5 yes
Ir(1) C(2) C(1) C(6) 128(1) 0_555 19_1 5_555 55_5 yes
Ir(1) C(2) C(3) C(4) 63.4(8) 0_555 19_1 5_555 55_5 yes
Ir(1) C(2) C(3) C(8) -119(1) 0_555 19_1 5_555 55_5 yes
Ir(1) C(3) C(2) C(1) -63.0(9) 0_555 19_1 5_555 55_5 yes
Ir(1) C(3) C(2) C(7) 121(1) 0_555 19_1 5_555 55_5 yes
Ir(1) C(3) C(4) C(5) 60.1(9) 0_555 19_1 5_555 55_5 yes
Ir(1) C(3) C(4) C(9) -122(1) 0_555 19_1 5_555 55_5 yes
Ir(1) C(4) C(3) C(2) -63.7(8) 0_555 19_1 5_555 55_5 yes
Ir(1) C(4) C(3) C(8) 119(1) 0_555 19_1 5_555 55_5 yes
Ir(1) C(4) C(5) C(1) 66.8(8) 0_555 19_1 5_555 55_5 yes
Ir(1) C(4) C(5) C(10) -125(1) 0_555 19_1 5_555 55_5 yes
Ir(1) C(5) C(1) C(2) 60.1(9) 0_555 19_1 5_555 55_5 yes
Ir(1) C(5) C(1) C(6) -126(1) 0_555 19_1 5_555 55_5 yes
Ir(1) C(5) C(4) C(3) -61.3(9) 0_555 19_1 5_555 55_5 yes
Ir(1) C(5) C(4) C(9) 121(1) 0_555 19_1 5_555 55_5 yes
Ir(1) C(30) O(3) C(31) -175.8(10) 0_555 19_1 5_555 55_5 yes
Ir(1) C(30) C(32) C(33) -108(1) 0_555 19_1 5_555 55_5 yes
P(1) Ir(1) O(2) C(28) -3.8(7) 0_555 19_1 5_555 55_5 yes
P(1) Ir(1) C(1) C(2) 116.4(8) 0_555 19_1 5_555 55_5 yes
P(1) Ir(1) C(1) C(5) -123.7(7) 0_555 19_1 5_555 55_5 yes
P(1) Ir(1) C(1) C(6) -7(1) 0_555 19_1 5_555 55_5 yes
P(1) Ir(1) C(2) C(1) -73.8(8) 0_555 19_1 5_555 55_5 yes
P(1) Ir(1) C(2) C(3) 168.4(8) 0_555 19_1 5_555 55_5 yes
P(1) Ir(1) C(2) C(7) 50(1) 0_555 19_1 5_555 55_5 yes
P(1) Ir(1) C(3) C(2) -21(1) 0_555 19_1 5_555 55_5 yes
P(1) Ir(1) C(3) C(4) -136.7(8) 0_555 19_1 5_555 55_5 yes
P(1) Ir(1) C(3) C(8) 99(1) 0_555 19_1 5_555 55_5 yes
P(1) Ir(1) C(4) C(3) 123(1) 0_555 19_1 5_555 55_5 yes
P(1) Ir(1) C(4) C(5) 3(1) 0_555 19_1 5_555 55_5 yes
P(1) Ir(1) C(4) C(9) -116(1) 0_555 19_1 5_555 55_5 yes
P(1) Ir(1) C(5) C(1) 67.7(8) 0_555 19_1 5_555 55_5 yes
P(1) Ir(1) C(5) C(4) -178.3(8) 0_555 19_1 5_555 55_5 yes
P(1) Ir(1) C(5) C(10) -58(1) 0_555 19_1 5_555 55_5 yes
P(1) Ir(1) C(30) O(3) 106.4(8) 0_555 19_1 5_555 55_5 yes
P(1) Ir(1) C(30) C(32) -75.5(9) 0_555 19_1 5_555 55_5 yes
P(1) C(11) C(12) C(13) 173.9(9) 0_555 19_1 5_555 55_5 yes
P(1) C(11) C(16) C(15) -173(1) 0_555 19_1 5_555 55_5 yes
P(1) C(17) C(18) C(19) -180.0(9) 0_555 19_1 5_555 55_5 yes
P(1) C(17) C(22) C(21) -179(1) 0_555 19_1 5_555 55_5 yes
P(1) C(23) C(24) O(1) 7(1) 0_555 19_1 5_555 55_5 yes
P(1) C(23) C(24) C(25) -172.5(9) 0_555 19_1 5_555 55_5 yes
P(1) C(23) C(28) O(2) -4(1) 0_555 19_1 5_555 55_5 yes
P(1) C(23) C(28) C(27) 175.0(8) 0_555 19_1 5_555 55_5 yes
O(1) C(24) C(23) C(28) 178(1) 0_555 19_1 5_555 55_5 yes
O(1) C(24) C(25) C(26) 178(1) 0_555 19_1 5_555 55_5 yes
O(2) Ir(1) P(1) C(11) -117.9(5) 0_555 19_1 5_555 55_5 yes
O(2) Ir(1) P(1) C(17) 114.8(5) 0_555 19_1 5_555 55_5 yes
O(2) Ir(1) P(1) C(23) 1.1(4) 0_555 19_1 5_555 55_5 yes
O(2) Ir(1) C(1) C(2) 28.6(10) 0_555 19_1 5_555 55_5 yes
O(2) Ir(1) C(1) C(5) 148.4(7) 0_555 19_1 5_555 55_5 yes
O(2) Ir(1) C(1) C(6) -95(1) 0_555 19_1 5_555 55_5 yes
O(2) Ir(1) C(2) C(1) -157.9(8) 0_555 19_1 5_555 55_5 yes
O(2) Ir(1) C(2) C(3) 84.2(9) 0_555 19_1 5_555 55_5 yes
O(2) Ir(1) C(2) C(7) -33(1) 0_555 19_1 5_555 55_5 yes
O(2) Ir(1) C(3) C(2) -98.1(9) 0_555 19_1 5_555 55_5 yes
O(2) Ir(1) C(3) C(4) 146.8(8) 0_555 19_1 5_555 55_5 yes
O(2) Ir(1) C(3) C(8) 23(1) 0_555 19_1 5_555 55_5 yes
O(2) Ir(1) C(4) C(3) -39.7(10) 0_555 19_1 5_555 55_5 yes
O(2) Ir(1) C(4) C(5) -159.1(8) 0_555 19_1 5_555 55_5 yes
O(2) Ir(1) C(4) C(9) 81(1) 0_555 19_1 5_555 55_5 yes
O(2) Ir(1) C(5) C(1) -69(1) 0_555 19_1 5_555 55_5 yes
O(2) Ir(1) C(5) C(4) 44(1) 0_555 19_1 5_555 55_5 yes
O(2) Ir(1) C(5) C(10) 164.6(9) 0_555 19_1 5_555 55_5 yes
O(2) Ir(1) C(30) O(3) -171.3(8) 0_555 19_1 5_555 55_5 yes
O(2) Ir(1) C(30) C(32) 6.9(9) 0_555 19_1 5_555 55_5 yes
O(2) C(28) C(23) C(24) -176(1) 0_555 19_1 5_555 55_5 yes
O(2) C(28) C(27) C(26) 177(1) 0_555 19_1 5_555 55_5 yes
O(3) C(30) Ir(1) C(1) 2(1) 0_555 19_1 5_555 55_5 yes
O(3) C(30) Ir(1) C(2) -66(1) 0_555 19_1 5_555 55_5 yes
O(3) C(30) Ir(1) C(3) -80.4(10) 0_555 19_1 5_555 55_5 yes
O(3) C(30) Ir(1) C(4) -50.0(9) 0_555 19_1 5_555 55_5 yes
O(3) C(30) Ir(1) C(5) -12.1(9) 0_555 19_1 5_555 55_5 yes
O(3) C(30) C(32) C(33) 69(1) 0_555 19_1 5_555 55_5 yes
C(1) Ir(1) P(1) C(11) 114.1(6) 0_555 19_1 5_555 55_5 yes
C(1) Ir(1) P(1) C(17) -13.2(6) 0_555 19_1 5_555 55_5 yes
C(1) Ir(1) P(1) C(23) -126.9(5) 0_555 19_1 5_555 55_5 yes
C(1) Ir(1) O(2) C(28) 92.4(9) 0_555 19_1 5_555 55_5 yes
C(1) Ir(1) C(2) C(3) -117(1) 0_555 19_1 5_555 55_5 yes
C(1) Ir(1) C(2) C(7) 123(1) 0_555 19_1 5_555 55_5 yes
C(1) Ir(1) C(3) C(2) 36.1(8) 0_555 19_1 5_555 55_5 yes
C(1) Ir(1) C(3) C(4) -79.0(9) 0_555 19_1 5_555 55_5 yes
C(1) Ir(1) C(3) C(8) 157(1) 0_555 19_1 5_555 55_5 yes
C(1) Ir(1) C(4) C(3) 80.5(9) 0_555 19_1 5_555 55_5 yes
C(1) Ir(1) C(4) C(5) -38.9(8) 0_555 19_1 5_555 55_5 yes
C(1) Ir(1) C(4) C(9) -158(1) 0_555 19_1 5_555 55_5 yes
C(1) Ir(1) C(5) C(4) 113(1) 0_555 19_1 5_555 55_5 yes
C(1) Ir(1) C(5) C(10) -125(1) 0_555 19_1 5_555 55_5 yes
C(1) Ir(1) C(30) C(32) -179.4(8) 0_555 19_1 5_555 55_5 yes
C(1) C(2) Ir(1) C(3) 117(1) 0_555 19_1 5_555 55_5 yes
C(1) C(2) Ir(1) C(4) 79.8(9) 0_555 19_1 5_555 55_5 yes
C(1) C(2) Ir(1) C(5) 36.4(7) 0_555 19_1 5_555 55_5 yes
C(1) C(2) Ir(1) C(30) 98(1) 0_555 19_1 5_555 55_5 yes
C(1) C(2) C(3) C(4) 0(1) 0_555 19_1 5_555 55_5 yes
C(1) C(2) C(3) C(8) 177(1) 0_555 19_1 5_555 55_5 yes
C(1) C(5) Ir(1) C(2) -35.3(7) 0_555 19_1 5_555 55_5 yes
C(1) C(5) Ir(1) C(3) -78.2(9) 0_555 19_1 5_555 55_5 yes
C(1) C(5) Ir(1) C(4) -113(1) 0_555 19_1 5_555 55_5 yes
C(1) C(5) Ir(1) C(30) 165.0(7) 0_555 19_1 5_555 55_5 yes
C(1) C(5) C(4) C(3) 5(1) 0_555 19_1 5_555 55_5 yes
C(1) C(5) C(4) C(9) -171(1) 0_555 19_1 5_555 55_5 yes
C(2) Ir(1) P(1) C(11) 149.1(6) 0_555 19_1 5_555 55_5 yes
C(2) Ir(1) P(1) C(17) 21.8(6) 0_555 19_1 5_555 55_5 yes
C(2) Ir(1) P(1) C(23) -91.9(5) 0_555 19_1 5_555 55_5 yes
C(2) Ir(1) O(2) C(28) 108.9(8) 0_555 19_1 5_555 55_5 yes
C(2) Ir(1) C(1) C(5) 119(1) 0_555 19_1 5_555 55_5 yes
C(2) Ir(1) C(1) C(6) -124(1) 0_555 19_1 5_555 55_5 yes
C(2) Ir(1) C(3) C(4) -115(1) 0_555 19_1 5_555 55_5 yes
C(2) Ir(1) C(3) C(8) 121(1) 0_555 19_1 5_555 55_5 yes
C(2) Ir(1) C(4) C(3) 39.3(8) 0_555 19_1 5_555 55_5 yes
C(2) Ir(1) C(4) C(5) -80.1(9) 0_555 19_1 5_555 55_5 yes
C(2) Ir(1) C(4) C(9) 160(1) 0_555 19_1 5_555 55_5 yes
C(2) Ir(1) C(5) C(4) 78.7(9) 0_555 19_1 5_555 55_5 yes
C(2) Ir(1) C(5) C(10) -161(1) 0_555 19_1 5_555 55_5 yes
C(2) Ir(1) C(30) C(32) 111(1) 0_555 19_1 5_555 55_5 yes
C(2) C(1) Ir(1) C(3) -38.0(8) 0_555 19_1 5_555 55_5 yes
C(2) C(1) Ir(1) C(4) -80.0(9) 0_555 19_1 5_555 55_5 yes
C(2) C(1) Ir(1) C(5) -119(1) 0_555 19_1 5_555 55_5 yes
C(2) C(1) Ir(1) C(30) -143.5(9) 0_555 19_1 5_555 55_5 yes
C(2) C(1) C(5) C(4) -5(1) 0_555 19_1 5_555 55_5 yes
C(2) C(1) C(5) C(10) -171(1) 0_555 19_1 5_555 55_5 yes
C(2) C(3) Ir(1) C(4) 115(1) 0_555 19_1 5_555 55_5 yes
C(2) C(3) Ir(1) C(5) 78.1(9) 0_555 19_1 5_555 55_5 yes
C(2) C(3) Ir(1) C(30) 171.9(8) 0_555 19_1 5_555 55_5 yes
C(2) C(3) C(4) C(5) -3(1) 0_555 19_1 5_555 55_5 yes
C(2) C(3) C(4) C(9) 173(1) 0_555 19_1 5_555 55_5 yes
C(3) Ir(1) P(1) C(11) 163.4(9) 0_555 19_1 5_555 55_5 yes
C(3) Ir(1) P(1) C(17) 36.0(9) 0_555 19_1 5_555 55_5 yes
C(3) Ir(1) P(1) C(23) -77.6(9) 0_555 19_1 5_555 55_5 yes
C(3) Ir(1) O(2) C(28) 146.6(8) 0_555 19_1 5_555 55_5 yes
C(3) Ir(1) C(1) C(5) 81.8(8) 0_555 19_1 5_555 55_5 yes
C(3) Ir(1) C(1) C(6) -162(1) 0_555 19_1 5_555 55_5 yes
C(3) Ir(1) C(2) C(7) -118(1) 0_555 19_1 5_555 55_5 yes
C(3) Ir(1) C(4) C(5) -119(1) 0_555 19_1 5_555 55_5 yes
C(3) Ir(1) C(4) C(9) 120(1) 0_555 19_1 5_555 55_5 yes
C(3) Ir(1) C(5) C(4) 35.7(8) 0_555 19_1 5_555 55_5 yes
C(3) Ir(1) C(5) C(10) 155(1) 0_555 19_1 5_555 55_5 yes
C(3) Ir(1) C(30) C(32) 97(1) 0_555 19_1 5_555 55_5 yes
C(3) C(2) Ir(1) C(4) -38.1(8) 0_555 19_1 5_555 55_5 yes
C(3) C(2) Ir(1) C(5) -81.5(9) 0_555 19_1 5_555 55_5 yes
C(3) C(2) Ir(1) C(30) -18(1) 0_555 19_1 5_555 55_5 yes
C(3) C(2) C(1) C(5) 3(1) 0_555 19_1 5_555 55_5 yes
C(3) C(2) C(1) C(6) -170(1) 0_555 19_1 5_555 55_5 yes
C(3) C(4) Ir(1) C(5) 119(1) 0_555 19_1 5_555 55_5 yes
C(3) C(4) Ir(1) C(30) -133.6(9) 0_555 19_1 5_555 55_5 yes
C(3) C(4) C(5) C(10) 172(1) 0_555 19_1 5_555 55_5 yes
C(4) Ir(1) P(1) C(11) 76(1) 0_555 19_1 5_555 55_5 yes
C(4) Ir(1) P(1) C(17) -50(1) 0_555 19_1 5_555 55_5 yes
C(4) Ir(1) P(1) C(23) -164(1) 0_555 19_1 5_555 55_5 yes
C(4) Ir(1) O(2) C(28) 169.1(8) 0_555 19_1 5_555 55_5 yes
C(4) Ir(1) C(1) C(5) 39.8(8) 0_555 19_1 5_555 55_5 yes
C(4) Ir(1) C(1) C(6) 155(1) 0_555 19_1 5_555 55_5 yes
C(4) Ir(1) C(2) C(7) -156(1) 0_555 19_1 5_555 55_5 yes
C(4) Ir(1) C(3) C(8) -123(1) 0_555 19_1 5_555 55_5 yes
C(4) Ir(1) C(5) C(10) 120(1) 0_555 19_1 5_555 55_5 yes
C(4) Ir(1) C(30) C(32) 128.1(10) 0_555 19_1 5_555 55_5 yes
C(4) C(3) Ir(1) C(5) -37.0(8) 0_555 19_1 5_555 55_5 yes
C(4) C(3) Ir(1) C(30) 56.8(10) 0_555 19_1 5_555 55_5 yes
C(4) C(3) C(2) C(7) -175(1) 0_555 19_1 5_555 55_5 yes
C(4) C(5) Ir(1) C(30) -81.1(9) 0_555 19_1 5_555 55_5 yes
C(4) C(5) C(1) C(6) 168(1) 0_555 19_1 5_555 55_5 yes
C(5) Ir(1) P(1) C(11) 79.5(6) 0_555 19_1 5_555 55_5 yes
C(5) Ir(1) P(1) C(17) -47.8(6) 0_555 19_1 5_555 55_5 yes
C(5) Ir(1) P(1) C(23) -161.5(6) 0_555 19_1 5_555 55_5 yes
C(5) Ir(1) O(2) C(28) 138(1) 0_555 19_1 5_555 55_5 yes
C(5) Ir(1) C(1) C(6) 115(1) 0_555 19_1 5_555 55_5 yes
C(5) Ir(1) C(2) C(7) 160(1) 0_555 19_1 5_555 55_5 yes
C(5) Ir(1) C(3) C(8) -160(1) 0_555 19_1 5_555 55_5 yes
C(5) Ir(1) C(4) C(9) -119(1) 0_555 19_1 5_555 55_5 yes
C(5) Ir(1) C(30) C(32) 166.0(9) 0_555 19_1 5_555 55_5 yes
C(5) C(1) Ir(1) C(30) -23(1) 0_555 19_1 5_555 55_5 yes
C(5) C(1) C(2) C(7) 178(1) 0_555 19_1 5_555 55_5 yes
C(5) C(4) Ir(1) C(30) 107.0(9) 0_555 19_1 5_555 55_5 yes
C(5) C(4) C(3) C(8) 179(1) 0_555 19_1 5_555 55_5 yes
C(6) C(1) Ir(1) C(30) 92(1) 0_555 19_1 5_555 55_5 yes
C(6) C(1) C(2) C(7) 5(2) 0_555 19_1 5_555 55_5 yes
C(6) C(1) C(5) C(10) 1(1) 0_555 19_1 5_555 55_5 yes
C(7) C(2) Ir(1) C(30) -137(1) 0_555 19_1 5_555 55_5 yes
C(7) C(2) C(3) C(8) 1(2) 0_555 19_1 5_555 55_5 yes
C(8) C(3) Ir(1) C(30) -67(1) 0_555 19_1 5_555 55_5 yes
C(8) C(3) C(4) C(9) -3(2) 0_555 19_1 5_555 55_5 yes
C(9) C(4) Ir(1) C(30) -12(1) 0_555 19_1 5_555 55_5 yes
C(9) C(4) C(5) C(10) -4(2) 0_555 19_1 5_555 55_5 yes
C(10) C(5) Ir(1) C(30) 39(1) 0_555 19_1 5_555 55_5 yes
C(11) P(1) Ir(1) C(30) -28.2(6) 0_555 19_1 5_555 55_5 yes
C(11) P(1) C(17) C(18) -21(1) 0_555 19_1 5_555 55_5 yes
C(11) P(1) C(17) C(22) 156.8(9) 0_555 19_1 5_555 55_5 yes
C(11) P(1) C(23) C(24) -66(1) 0_555 19_1 5_555 55_5 yes
C(11) P(1) C(23) C(28) 121.2(8) 0_555 19_1 5_555 55_5 yes
C(11) C(12) C(13) C(14) 0(1) 0_555 19_1 5_555 55_5 yes
C(11) C(16) C(15) C(14) 0(2) 0_555 19_1 5_555 55_5 yes
C(12) C(11) P(1) C(17) 77.9(10) 0_555 19_1 5_555 55_5 yes
C(12) C(11) P(1) C(23) -168.3(9) 0_555 19_1 5_555 55_5 yes
C(12) C(11) C(16) C(15) 1(1) 0_555 19_1 5_555 55_5 yes
C(12) C(13) C(14) C(15) 1(2) 0_555 19_1 5_555 55_5 yes
C(13) C(12) C(11) C(16) -1(1) 0_555 19_1 5_555 55_5 yes
C(13) C(14) C(15) C(16) -1(2) 0_555 19_1 5_555 55_5 yes
C(16) C(11) P(1) C(17) -106(1) 0_555 19_1 5_555 55_5 yes
C(16) C(11) P(1) C(23) 6(1) 0_555 19_1 5_555 55_5 yes
C(17) P(1) Ir(1) C(30) -155.5(5) 0_555 19_1 5_555 55_5 yes
C(17) P(1) C(23) C(24) 48(1) 0_555 19_1 5_555 55_5 yes
C(17) P(1) C(23) C(28) -123.1(9) 0_555 19_1 5_555 55_5 yes
C(17) C(18) C(19) C(20) 0(1) 0_555 19_1 5_555 55_5 yes
C(17) C(22) C(21) C(20) 0(2) 0_555 19_1 5_555 55_5 yes
C(18) C(17) P(1) C(23) -140.2(9) 0_555 19_1 5_555 55_5 yes
C(18) C(17) C(22) C(21) -1(1) 0_555 19_1 5_555 55_5 yes
C(18) C(19) C(20) C(21) -1(2) 0_555 19_1 5_555 55_5 yes
C(19) C(18) C(17) C(22) 1(1) 0_555 19_1 5_555 55_5 yes
C(19) C(20) C(21) C(22) 1(2) 0_555 19_1 5_555 55_5 yes
C(22) C(17) P(1) C(23) 38(1) 0_555 19_1 5_555 55_5 yes
C(23) P(1) Ir(1) C(30) 90.8(5) 0_555 19_1 5_555 55_5 yes
C(23) C(24) O(1) C(29) -172(1) 0_555 19_1 5_555 55_5 yes
C(23) C(24) C(25) C(26) -1(1) 0_555 19_1 5_555 55_5 yes
C(23) C(28) C(27) C(26) -2(1) 0_555 19_1 5_555 55_5 yes
C(24) C(23) C(28) C(27) 2(1) 0_555 19_1 5_555 55_5 yes
C(24) C(25) C(26) C(27) 1(2) 0_555 19_1 5_555 55_5 yes
C(25) C(24) O(1) C(29) 7(1) 0_555 19_1 5_555 55_5 yes
C(25) C(24) C(23) C(28) -1(1) 0_555 19_1 5_555 55_5 yes
C(25) C(26) C(27) C(28) 0(2) 0_555 19_1 5_555 55_5 yes
C(28) O(2) Ir(1) C(30) -92.5(8) 0_555 19_1 5_555 55_5 yes
C(30) C(32) C(33) C(34) 43(1) 0_555 19_1 5_555 55_5 yes
C(30) C(32) C(33) C(38) -136(1) 0_555 19_1 5_555 55_5 yes
C(31) O(3) C(30) C(32) 5(1) 0_555 19_1 5_555 55_5 yes
C(32) C(33) C(34) C(35) -179(1) 0_555 19_1 5_555 55_5 yes
C(32) C(33) C(38) C(37) 178(1) 0_555 19_1 5_555 55_5 yes
C(33) C(34) C(35) C(36) 0(2) 0_555 19_1 5_555 55_5 yes
C(33) C(38) C(37) C(36) 0(2) 0_555 19_1 5_555 55_5 yes
C(34) C(33) C(38) C(37) -1(1) 0_555 19_1 5_555 55_5 yes
C(34) C(35) C(36) C(37) 0(2) 0_555 19_1 5_555 55_5 yes
C(35) C(34) C(33) C(38) 1(1) 0_555 19_1 5_555 55_5 yes
C(35) C(36) C(37) C(38) 0(2) 0_555 19_1 5_555 55_5 yes
C(35) C(36) C(37) C(38) 0(2) 0_555 19_1 5_555 55_5 yes
